data_4066390
loop_
_publ_author_name
'Saly, Mark J.'
'Winter, Charles H.'

_publ_section_title
;
 Highly Distorted \k3-N,N,H Bonding of
 Bis(3,5-di-tert-butylpyrazolyl)borate Ligands to the Heavier Group 2
 Elements&#x2020;
;
_journal_issue 21
_journal_name_full Organometallics
_journal_page_first 5472
_journal_paper_doi 10.1021/om100434e
_journal_volume 29
_journal_year 2010
_chemical_formula_sum 'C48 H88 B2 Ba N8 O'
_chemical_formula_weight 952.22
_chemical_name_systematic
;
?
;
_space_group_IT_number 2
_symmetry_cell_setting triclinic
_symmetry_space_group_name_Hall '-P 1'
_symmetry_space_group_name_H-M 'P -1'
_atom_sites_solution_hydrogens geom
_atom_sites_solution_primary direct
_atom_sites_solution_secondary difmap
_audit_creation_method SHELXL-97
_cell_angle_alpha 95.582(2)
_cell_angle_beta 109.115(2)
_cell_angle_gamma 112.563(2)
_cell_formula_units_Z 2
_cell_length_a 11.9236(4)
_cell_length_b 14.9379(5)
_cell_length_c 17.8692(5)
_cell_measurement_reflns_used 7669
_cell_measurement_temperature 100(2)
_cell_measurement_theta_max 20.1
_cell_measurement_theta_min 2.5
_cell_volume 2684.92(17)
_computing_cell_refinement 'Bruker APEX2'
_computing_data_collection 'Bruker APEX2'
_computing_data_reduction 'Bruker APEX2'
_computing_molecular_graphics SHELXTL-Plus
_computing_publication_material SHELXL-97
_computing_structure_refinement 'SHELXL-97 (Sheldrick, 1997)'
_computing_structure_solution 'SHELXS-97 (Sheldrick, 1990)'
_diffrn_ambient_temperature 100(2)
_diffrn_measured_fraction_theta_full 0.983
_diffrn_measured_fraction_theta_max 0.980
_diffrn_measurement_method 'Bruker APEX2'
_diffrn_radiation_monochromator graphite
_diffrn_radiation_source 'fine-focus sealed tube'
_diffrn_radiation_type MoK\a
_diffrn_radiation_wavelength 0.71073
_diffrn_reflns_av_R_equivalents 0.0898
_diffrn_reflns_av_sigmaI/netI 0.0800
_diffrn_reflns_limit_h_max 14
_diffrn_reflns_limit_h_min -15
_diffrn_reflns_limit_k_max 19
_diffrn_reflns_limit_k_min -19
_diffrn_reflns_limit_l_max 23
_diffrn_reflns_limit_l_min 0
_diffrn_reflns_number 74326
_diffrn_reflns_theta_full 28.30
_diffrn_reflns_theta_max 28.36
_diffrn_reflns_theta_min 1.71
_exptl_absorpt_coefficient_mu 0.779
_exptl_absorpt_correction_T_max 0.9332
_exptl_absorpt_correction_T_min 0.8855
_exptl_absorpt_correction_type multi-scan
_exptl_absorpt_process_details 'SADABS, Sheldrick, 1997'
_exptl_crystal_colour colorless
_exptl_crystal_density_diffrn 1.178
_exptl_crystal_density_method 'not measured'
_exptl_crystal_description irregular
_exptl_crystal_F_000 1012
_exptl_crystal_size_max 0.16
_exptl_crystal_size_mid 0.10
_exptl_crystal_size_min 0.09
_refine_diff_density_max 0.751
_refine_diff_density_min -0.813
_refine_diff_density_rms 0.101
_refine_ls_extinction_method none
_refine_ls_goodness_of_fit_ref 1.014
_refine_ls_hydrogen_treatment mixed
_refine_ls_matrix_type full
_refine_ls_number_parameters 581
_refine_ls_number_reflns 13134
_refine_ls_number_restraints 0
_refine_ls_restrained_S_all 1.014
_refine_ls_R_factor_all 0.0691
_refine_ls_R_factor_gt 0.0442
_refine_ls_shift/su_max 0.000
_refine_ls_shift/su_mean 0.000
_refine_ls_structure_factor_coef Fsqd
_refine_ls_weighting_details 'calc w=1/[\s^2^(Fo^2^)+(0.0309P)^2^+0.0000P] where P=(Fo^2^+2Fc^2^)/3'
_refine_ls_weighting_scheme calc
_refine_ls_wR_factor_gt 0.0743
_refine_ls_wR_factor_ref 0.0800
_reflns_number_gt 10138
_reflns_number_total 13134
_reflns_threshold_expression >2sigma(I)
_cod_data_source_file om100434e_si_002.cif
_cod_data_source_block babp(4)
_cod_depositor_comments
;
The following automatic conversions were performed:

'_exptl_absorpt_correction_type' value 'Multi-scan' changed to
'multi-scan' according to
/home/saulius/struct/CIF-dictionaries/cif_core.dic dictionary named
'cif_core.dic' version 2.4.1 from 2010-06-29.

Automatic conversion script
Id: cif_fix_values 1715 2011-07-08 13:25:40Z adriana 
;
_cod_original_cell_volume 2684.92(15)
_cod_original_sg_symbol_H-M P-1
_cod_database_code 4066390

loop_
_symmetry_equiv_pos_as_xyz
'x, y, z'
'-x, -y, -z'

loop_
_atom_site_label
_atom_site_type_symbol
_atom_site_fract_x
_atom_site_fract_y
_atom_site_fract_z
_atom_site_U_iso_or_equiv
_atom_site_adp_type
_atom_site_occupancy
_atom_site_symmetry_multiplicity
_atom_site_calc_flag
_atom_site_refinement_flags
Ba1 Ba 0.281949(16) 0.245041(12) 0.247492(10) 0.01529(5) Uani 1 1 d .
N1 N 0.2963(2) 0.34567(15) 0.12157(12) 0.0157(5) Uani 1 1 d .
N2 N 0.3557(2) 0.44716(16) 0.15908(12) 0.0166(5) Uani 1 1 d .
C1 C 0.2071(2) 0.3321(2) 0.04684(15) 0.0166(6) Uani 1 1 d .
C2 C 0.2069(3) 0.42324(19) 0.03658(15) 0.0183(6) Uani 1 1 d .
H2 H 0.1531 0.4343 -0.0106 0.022 Uiso 1 1 calc R
C3 C 0.3003(3) 0.49456(19) 0.10847(15) 0.0174(6) Uani 1 1 d .
C4 C 0.1279(3) 0.23051(19) -0.01408(15) 0.0180(6) Uani 1 1 d .
C5 C 0.0820(3) 0.14700(19) 0.02831(16) 0.0214(6) Uani 1 1 d .
H5A H 0.1594 0.1438 0.0675 0.026 Uiso 1 1 calc R
H5B H 0.0260 0.0826 -0.0129 0.026 Uiso 1 1 calc R
H5C H 0.0315 0.1613 0.0573 0.026 Uiso 1 1 calc R
C6 C 0.2159(3) 0.2112(2) -0.05441(16) 0.0254(7) Uani 1 1 d .
H6A H 0.2397 0.2611 -0.0853 0.030 Uiso 1 1 calc R
H6B H 0.1673 0.1438 -0.0917 0.030 Uiso 1 1 calc R
H6C H 0.2965 0.2163 -0.0118 0.030 Uiso 1 1 calc R
C7 C 0.0054(3) 0.2276(2) -0.08076(16) 0.0255(7) Uani 1 1 d .
H7A H -0.0481 0.2438 -0.0552 0.031 Uiso 1 1 calc R
H7B H -0.0473 0.1604 -0.1182 0.031 Uiso 1 1 calc R
H7C H 0.0334 0.2767 -0.1114 0.031 Uiso 1 1 calc R
C8 C 0.3308(3) 0.6055(2) 0.12893(16) 0.0240(6) Uani 1 1 d .
C9 C 0.3083(3) 0.6332(2) 0.20621(18) 0.0343(8) Uani 1 1 d .
H9A H 0.2176 0.5893 0.1985 0.041 Uiso 1 1 calc R
H9B H 0.3224 0.7031 0.2160 0.041 Uiso 1 1 calc R
H9C H 0.3707 0.6249 0.2534 0.041 Uiso 1 1 calc R
C10 C 0.4713(3) 0.6748(2) 0.13977(19) 0.0346(8) Uani 1 1 d .
H10A H 0.5350 0.6702 0.1886 0.042 Uiso 1 1 calc R
H10B H 0.4828 0.7441 0.1462 0.042 Uiso 1 1 calc R
H10C H 0.4864 0.6547 0.0914 0.042 Uiso 1 1 calc R
C11 C 0.2350(3) 0.6243(2) 0.05749(18) 0.0353(8) Uani 1 1 d .
H11A H 0.2460 0.6062 0.0070 0.042 Uiso 1 1 calc R
H11B H 0.2545 0.6953 0.0694 0.042 Uiso 1 1 calc R
H11C H 0.1438 0.5833 0.0506 0.042 Uiso 1 1 calc R
B1 B 0.4604(3) 0.4833(2) 0.24956(18) 0.0181(7) Uani 1 1 d .
N3 N 0.5475(2) 0.37291(15) 0.31961(12) 0.0167(5) Uani 1 1 d .
N4 N 0.5586(2) 0.43363(15) 0.26603(12) 0.0160(5) Uani 1 1 d .
C12 C 0.6553(3) 0.35676(19) 0.34261(15) 0.0184(6) Uani 1 1 d .
C13 C 0.7360(3) 0.4052(2) 0.30355(16) 0.0206(6) Uani 1 1 d .
H13 H 0.8179 0.4052 0.3089 0.025 Uiso 1 1 calc R
C14 C 0.6738(3) 0.4535(2) 0.25545(15) 0.0191(6) Uani 1 1 d .
C15 C 0.6788(3) 0.2972(2) 0.40544(16) 0.0202(6) Uani 1 1 d .
C16 C 0.5484(3) 0.2108(2) 0.39438(17) 0.0267(7) Uani 1 1 d .
H16A H 0.5068 0.1673 0.3387 0.032 Uiso 1 1 calc R
H16B H 0.4892 0.2376 0.4031 0.032 Uiso 1 1 calc R
H16C H 0.5657 0.1719 0.4342 0.032 Uiso 1 1 calc R
C17 C 0.7409(3) 0.3675(2) 0.49183(17) 0.0353(8) Uani 1 1 d .
H17A H 0.7574 0.3300 0.5329 0.042 Uiso 1 1 calc R
H17B H 0.6801 0.3940 0.4983 0.042 Uiso 1 1 calc R
H17C H 0.8246 0.4231 0.4993 0.042 Uiso 1 1 calc R
C18 C 0.7735(3) 0.2554(3) 0.3969(2) 0.0399(8) Uani 1 1 d .
H18A H 0.7353 0.2110 0.3419 0.048 Uiso 1 1 calc R
H18B H 0.7879 0.2174 0.4379 0.048 Uiso 1 1 calc R
H18C H 0.8581 0.3108 0.4055 0.048 Uiso 1 1 calc R
C19 C 0.7234(3) 0.5171(2) 0.20141(16) 0.0214(6) Uani 1 1 d .
C20 C 0.6147(3) 0.4865(2) 0.11536(16) 0.0268(7) Uani 1 1 d .
H20A H 0.5810 0.4148 0.0914 0.032 Uiso 1 1 calc R
H20B H 0.6513 0.5251 0.0807 0.032 Uiso 1 1 calc R
H20C H 0.5423 0.5001 0.1190 0.032 Uiso 1 1 calc R
C21 C 0.7756(3) 0.6284(2) 0.24260(17) 0.0266(7) Uani 1 1 d .
H21A H 0.7050 0.6395 0.2520 0.032 Uiso 1 1 calc R
H21B H 0.8051 0.6694 0.2070 0.032 Uiso 1 1 calc R
H21C H 0.8502 0.6473 0.2951 0.032 Uiso 1 1 calc R
C22 C 0.8394(3) 0.5023(2) 0.19320(19) 0.0325(7) Uani 1 1 d .
H22A H 0.9116 0.5247 0.2474 0.039 Uiso 1 1 calc R
H22B H 0.8704 0.5416 0.1571 0.039 Uiso 1 1 calc R
H22C H 0.8103 0.4311 0.1699 0.039 Uiso 1 1 calc R
N5 N 0.2001(2) 0.16875(15) 0.36792(12) 0.0155(5) Uani 1 1 d .
N6 N 0.0933(2) 0.07552(15) 0.32966(12) 0.0151(5) Uani 1 1 d .
C23 C 0.1791(3) 0.20980(19) 0.42934(15) 0.0166(6) Uani 1 1 d .
C24 C 0.0585(3) 0.14456(19) 0.42960(15) 0.0191(6) Uani 1 1 d .
H24 H 0.0204 0.1558 0.4665 0.023 Uiso 1 1 calc R
C25 C 0.0050(3) 0.06039(19) 0.36593(15) 0.0162(6) Uani 1 1 d .
C26 C 0.2792(3) 0.3112(2) 0.48681(16) 0.0204(6) Uani 1 1 d .
C27 C 0.3930(3) 0.3002(2) 0.55016(16) 0.0286(7) Uani 1 1 d .
H27A H 0.3584 0.2553 0.5821 0.034 Uiso 1 1 calc R
H27B H 0.4587 0.3661 0.5870 0.034 Uiso 1 1 calc R
H27C H 0.4347 0.2721 0.5220 0.034 Uiso 1 1 calc R
C28 C 0.3335(3) 0.3850(2) 0.43933(17) 0.0262(7) Uani 1 1 d .
H28A H 0.3893 0.3654 0.4183 0.031 Uiso 1 1 calc R
H28B H 0.3862 0.4527 0.4759 0.031 Uiso 1 1 calc R
H28C H 0.2598 0.3839 0.3934 0.031 Uiso 1 1 calc R
C29 C 0.2131(3) 0.3538(2) 0.53228(17) 0.0288(7) Uani 1 1 d .
H29A H 0.1410 0.3622 0.4924 0.035 Uiso 1 1 calc R
H29B H 0.2788 0.4189 0.5704 0.035 Uiso 1 1 calc R
H29C H 0.1776 0.3073 0.5629 0.035 Uiso 1 1 calc R
C30 C -0.1298(3) -0.0297(2) 0.33780(16) 0.0193(6) Uani 1 1 d .
C31 C -0.1187(3) -0.1272(2) 0.34460(18) 0.0258(7) Uani 1 1 d .
H31A H -0.0828 -0.1435 0.3060 0.031 Uiso 1 1 calc R
H31B H -0.2066 -0.1814 0.3316 0.031 Uiso 1 1 calc R
H31C H -0.0597 -0.1193 0.4005 0.031 Uiso 1 1 calc R
C32 C -0.1993(3) -0.0133(2) 0.39321(18) 0.0292(7) Uani 1 1 d .
H32A H -0.2870 -0.0701 0.3749 0.035 Uiso 1 1 calc R
H32B H -0.2088 0.0487 0.3901 0.035 Uiso 1 1 calc R
H32C H -0.1463 -0.0082 0.4499 0.035 Uiso 1 1 calc R
C33 C -0.2164(3) -0.0386(2) 0.24947(17) 0.0275(7) Uani 1 1 d .
H33A H -0.1755 -0.0512 0.2127 0.033 Uiso 1 1 calc R
H33B H -0.2244 0.0239 0.2463 0.033 Uiso 1 1 calc R
H33C H -0.3044 -0.0943 0.2330 0.033 Uiso 1 1 calc R
B2 B 0.0837(3) 0.0145(2) 0.24979(18) 0.0163(6) Uani 1 1 d .
N7 N 0.2600(2) 0.05666(16) 0.19418(12) 0.0154(5) Uani 1 1 d .
N8 N 0.2192(2) 0.01570(15) 0.25300(12) 0.0148(5) Uani 1 1 d .
C34 C 0.3479(2) 0.02530(19) 0.18703(15) 0.0170(6) Uani 1 1 d .
C35 C 0.3677(3) -0.0340(2) 0.24111(16) 0.0194(6) Uani 1 1 d .
H35 H 0.4256 -0.0648 0.2482 0.023 Uiso 1 1 calc R
C36 C 0.2859(2) -0.03894(19) 0.28232(15) 0.0160(5) Uani 1 1 d .
C37 C 0.4079(3) 0.0536(2) 0.12423(16) 0.0204(6) Uani 1 1 d .
C38 C 0.3003(3) -0.0001(2) 0.03766(16) 0.0264(7) Uani 1 1 d .
H38A H 0.2286 0.0197 0.0299 0.032 Uiso 1 1 calc R
H38B H 0.2652 -0.0728 0.0306 0.032 Uiso 1 1 calc R
H38C H 0.3382 0.0186 -0.0028 0.032 Uiso 1 1 calc R
C39 C 0.4662(3) 0.1670(2) 0.13478(16) 0.0233(6) Uani 1 1 d .
H39A H 0.3952 0.1881 0.1234 0.028 Uiso 1 1 calc R
H39B H 0.5094 0.1846 0.0966 0.028 Uiso 1 1 calc R
H39C H 0.5313 0.2012 0.1911 0.028 Uiso 1 1 calc R
C40 C 0.5177(3) 0.0200(2) 0.13679(19) 0.0345(8) Uani 1 1 d .
H40A H 0.5562 0.0374 0.0964 0.041 Uiso 1 1 calc R
H40B H 0.4805 -0.0527 0.1298 0.041 Uiso 1 1 calc R
H40C H 0.5866 0.0538 0.1921 0.041 Uiso 1 1 calc R
C41 C 0.2718(3) -0.0963(2) 0.34730(15) 0.0187(6) Uani 1 1 d .
C42 C 0.2613(3) -0.0372(2) 0.41812(16) 0.0250(7) Uani 1 1 d .
H42A H 0.3356 0.0301 0.4396 0.030 Uiso 1 1 calc R
H42B H 0.2640 -0.0722 0.4618 0.030 Uiso 1 1 calc R
H42C H 0.1778 -0.0318 0.3981 0.030 Uiso 1 1 calc R
C43 C 0.1491(3) -0.1986(2) 0.30784(16) 0.0253(7) Uani 1 1 d .
H43A H 0.0704 -0.1882 0.2818 0.030 Uiso 1 1 calc R
H43B H 0.1382 -0.2343 0.3501 0.030 Uiso 1 1 calc R
H43C H 0.1604 -0.2384 0.2665 0.030 Uiso 1 1 calc R
C44 C 0.3947(3) -0.1146(2) 0.38292(17) 0.0264(7) Uani 1 1 d .
H44A H 0.4011 -0.1550 0.3393 0.032 Uiso 1 1 calc R
H44B H 0.3874 -0.1504 0.4256 0.032 Uiso 1 1 calc R
H44C H 0.4740 -0.0502 0.4067 0.032 Uiso 1 1 calc R
O1 O 0.08222(18) 0.29551(15) 0.23155(11) 0.0261(5) Uani 1 1 d .
C45 C -0.0324(3) 0.2411(3) 0.2468(2) 0.0499(10) Uani 1 1 d .
H45A H -0.0311 0.2801 0.2954 0.060 Uiso 1 1 calc R
H45B H -0.0357 0.1763 0.2568 0.060 Uiso 1 1 calc R
C46 C -0.1494(3) 0.2241(3) 0.1718(2) 0.0535(11) Uani 1 1 d .
H46A H -0.2117 0.2431 0.1868 0.064 Uiso 1 1 calc R
H46B H -0.1968 0.1529 0.1406 0.064 Uiso 1 1 calc R
C47 C -0.0924(4) 0.2903(3) 0.1224(2) 0.0535(11) Uani 1 1 d .
H47A H -0.0929 0.2504 0.0746 0.064 Uiso 1 1 calc R
H47B H -0.1422 0.3292 0.1031 0.064 Uiso 1 1 calc R
C48 C 0.0464(3) 0.3579(2) 0.1824(2) 0.0412(9) Uani 1 1 d .
H48A H 0.1062 0.3826 0.1538 0.049 Uiso 1 1 calc R
H48B H 0.0496 0.4160 0.2163 0.049 Uiso 1 1 calc R
H1B1 H 0.405(2) 0.4575(16) 0.2879(13) 0.003(6) Uiso 1 1 d .
H2B1 H 0.516(2) 0.5650(19) 0.2663(14) 0.013(6) Uiso 1 1 d .
H1B2 H 0.056(2) 0.0520(16) 0.1984(13) 0.004(6) Uiso 1 1 d .
H2B2 H 0.012(2) -0.0608(18) 0.2348(14) 0.010(6) Uiso 1 1 d .

loop_
_atom_site_aniso_label
_atom_site_aniso_U_11
_atom_site_aniso_U_22
_atom_site_aniso_U_33
_atom_site_aniso_U_23
_atom_site_aniso_U_13
_atom_site_aniso_U_12
Ba1 0.01572(8) 0.01274(8) 0.01552(8) 0.00397(6) 0.00743(6) 0.00333(6)
N1 0.0179(12) 0.0109(11) 0.0160(11) 0.0005(9) 0.0077(9) 0.0039(10)
N2 0.0176(12) 0.0121(12) 0.0163(11) 0.0028(9) 0.0064(9) 0.0034(10)
C1 0.0166(14) 0.0181(15) 0.0151(13) 0.0049(11) 0.0084(11) 0.0057(12)
C2 0.0209(14) 0.0189(15) 0.0148(13) 0.0062(11) 0.0068(11) 0.0083(12)
C3 0.0192(14) 0.0141(14) 0.0175(13) 0.0058(11) 0.0083(11) 0.0049(12)
C4 0.0172(14) 0.0156(14) 0.0147(13) 0.0006(11) 0.0038(11) 0.0038(12)
C5 0.0213(15) 0.0130(14) 0.0230(14) 0.0006(11) 0.0069(12) 0.0033(12)
C6 0.0295(17) 0.0243(17) 0.0211(15) 0.0031(12) 0.0106(13) 0.0109(14)
C7 0.0261(16) 0.0183(16) 0.0213(15) -0.0009(12) 0.0042(12) 0.0051(13)
C8 0.0284(16) 0.0182(16) 0.0229(15) 0.0060(12) 0.0061(13) 0.0112(14)
C9 0.045(2) 0.0226(17) 0.0344(18) 0.0008(14) 0.0125(15) 0.0188(16)
C10 0.0358(19) 0.0175(17) 0.0391(19) 0.0106(14) 0.0089(15) 0.0046(15)
C11 0.045(2) 0.0199(17) 0.0343(18) 0.0081(14) 0.0069(15) 0.0157(16)
B1 0.0214(17) 0.0141(17) 0.0161(15) 0.0029(13) 0.0086(13) 0.0043(14)
N3 0.0186(12) 0.0111(12) 0.0162(11) 0.0042(9) 0.0056(9) 0.0033(10)
N4 0.0170(12) 0.0131(12) 0.0138(11) 0.0028(9) 0.0051(9) 0.0036(10)
C12 0.0181(14) 0.0116(14) 0.0178(13) 0.0011(11) 0.0042(11) 0.0019(12)
C13 0.0200(14) 0.0186(15) 0.0243(15) 0.0038(12) 0.0113(12) 0.0080(13)
C14 0.0193(14) 0.0152(15) 0.0174(13) 0.0005(11) 0.0072(11) 0.0035(12)
C15 0.0204(15) 0.0173(15) 0.0214(14) 0.0071(11) 0.0056(12) 0.0086(12)
C16 0.0308(17) 0.0224(16) 0.0222(15) 0.0106(12) 0.0084(13) 0.0077(14)
C17 0.040(2) 0.0259(18) 0.0243(16) 0.0095(13) 0.0010(14) 0.0087(16)
C18 0.042(2) 0.049(2) 0.050(2) 0.0302(18) 0.0234(17) 0.0327(19)
C19 0.0250(15) 0.0184(15) 0.0229(15) 0.0079(12) 0.0151(12) 0.0064(13)
C20 0.0325(17) 0.0217(17) 0.0230(15) 0.0056(12) 0.0159(13) 0.0048(14)
C21 0.0299(17) 0.0162(15) 0.0306(16) 0.0076(13) 0.0162(14) 0.0030(13)
C22 0.0363(18) 0.0352(19) 0.0375(18) 0.0169(15) 0.0259(15) 0.0159(16)
N5 0.0175(12) 0.0132(12) 0.0140(11) 0.0031(9) 0.0067(9) 0.0047(10)
N6 0.0165(11) 0.0113(11) 0.0152(11) 0.0018(9) 0.0071(9) 0.0035(10)
C23 0.0211(14) 0.0122(14) 0.0169(13) 0.0035(11) 0.0090(11) 0.0067(12)
C24 0.0245(15) 0.0161(14) 0.0190(14) 0.0038(11) 0.0140(12) 0.0069(12)
C25 0.0190(14) 0.0139(14) 0.0194(13) 0.0053(11) 0.0117(11) 0.0075(12)
C26 0.0229(15) 0.0136(14) 0.0198(14) 0.0014(11) 0.0103(12) 0.0025(12)
C27 0.0283(17) 0.0248(17) 0.0208(15) -0.0012(13) 0.0058(13) 0.0049(14)
C28 0.0282(16) 0.0158(15) 0.0232(15) -0.0007(12) 0.0103(13) -0.0002(13)
C29 0.0326(17) 0.0183(16) 0.0283(16) -0.0029(13) 0.0160(14) 0.0028(14)
C30 0.0203(14) 0.0146(14) 0.0234(14) 0.0044(11) 0.0134(12) 0.0043(12)
C31 0.0270(16) 0.0162(15) 0.0354(17) 0.0079(13) 0.0182(14) 0.0055(13)
C32 0.0290(17) 0.0195(16) 0.0420(18) 0.0053(14) 0.0238(15) 0.0062(14)
C33 0.0161(15) 0.0257(17) 0.0335(17) 0.0073(13) 0.0074(13) 0.0043(13)
B2 0.0147(15) 0.0161(17) 0.0147(15) 0.0002(12) 0.0045(12) 0.0053(14)
N7 0.0169(11) 0.0160(12) 0.0141(11) 0.0051(9) 0.0081(9) 0.0059(10)
N8 0.0158(11) 0.0118(11) 0.0127(10) 0.0006(9) 0.0058(9) 0.0025(10)
C34 0.0163(14) 0.0139(14) 0.0175(13) 0.0002(11) 0.0064(11) 0.0045(12)
C35 0.0182(14) 0.0173(15) 0.0227(14) 0.0027(11) 0.0070(11) 0.0096(12)
C36 0.0150(13) 0.0140(14) 0.0140(13) 0.0013(10) 0.0031(10) 0.0042(11)
C37 0.0187(14) 0.0227(16) 0.0231(14) 0.0063(12) 0.0126(12) 0.0087(13)
C38 0.0295(17) 0.0264(17) 0.0230(15) 0.0026(12) 0.0160(13) 0.0082(14)
C39 0.0201(15) 0.0273(17) 0.0225(15) 0.0086(12) 0.0125(12) 0.0067(13)
C40 0.0380(19) 0.043(2) 0.0422(19) 0.0184(16) 0.0277(16) 0.0259(17)
C41 0.0206(14) 0.0164(15) 0.0175(13) 0.0046(11) 0.0071(11) 0.0069(12)
C42 0.0323(17) 0.0284(17) 0.0187(14) 0.0103(12) 0.0126(13) 0.0147(14)
C43 0.0282(16) 0.0212(16) 0.0235(15) 0.0078(12) 0.0087(13) 0.0088(14)
C44 0.0289(17) 0.0303(18) 0.0214(15) 0.0098(13) 0.0085(13) 0.0148(15)
O1 0.0201(10) 0.0334(12) 0.0321(11) 0.0158(9) 0.0129(9) 0.0153(10)
C45 0.032(2) 0.062(3) 0.082(3) 0.053(2) 0.036(2) 0.0282(19)
C46 0.0265(19) 0.059(3) 0.054(2) -0.007(2) 0.0091(18) 0.0098(19)
C47 0.075(3) 0.092(3) 0.0244(18) 0.0156(19) 0.0165(18) 0.070(3)
C48 0.058(2) 0.036(2) 0.069(2) 0.0341(19) 0.052(2) 0.0316(19)

loop_
_atom_type_symbol
_atom_type_description
_atom_type_scat_dispersion_real
_atom_type_scat_dispersion_imag
_atom_type_scat_source
C C 0.0033 0.0016 'International Tables Vol C Tables 4.2.6.8 and 6.1.1.4'
H H 0.0000 0.0000 'International Tables Vol C Tables 4.2.6.8 and 6.1.1.4'
B B 0.0013 0.0007 'International Tables Vol C Tables 4.2.6.8 and 6.1.1.4'
N N 0.0061 0.0033 'International Tables Vol C Tables 4.2.6.8 and 6.1.1.4'
O O 0.0106 0.0060 'International Tables Vol C Tables 4.2.6.8 and 6.1.1.4'
Ba Ba -0.3244 2.2819 'International Tables Vol C Tables 4.2.6.8 and 6.1.1.4'

loop_
_geom_angle_atom_site_label_1
_geom_angle_atom_site_label_2
_geom_angle_atom_site_label_3
_geom_angle
O1 Ba1 N3 126.18(6)
O1 Ba1 N7 127.03(6)
N3 Ba1 N7 106.80(6)
O1 Ba1 N5 78.65(6)
N3 Ba1 N5 108.69(6)
N7 Ba1 N5 85.51(6)
O1 Ba1 N1 81.32(6)
N3 Ba1 N1 82.24(6)
N7 Ba1 N1 107.88(6)
N5 Ba1 N1 159.93(6)
O1 Ba1 N8 116.06(5)
N3 Ba1 N8 112.88(6)
N7 Ba1 N8 25.40(5)
N5 Ba1 N8 60.11(5)
N1 Ba1 N8 132.17(5)
O1 Ba1 N4 113.72(6)
N3 Ba1 N4 24.32(5)
N7 Ba1 N4 114.97(6)
N5 Ba1 N4 130.28(5)
N1 Ba1 N4 58.15(5)
N8 Ba1 N4 130.17(5)
O1 Ba1 B2 88.28(7)
N3 Ba1 B2 136.69(7)
N7 Ba1 B2 47.06(6)
N5 Ba1 B2 47.27(6)
N1 Ba1 B2 133.66(7)
N8 Ba1 B2 27.84(6)
N4 Ba1 B2 157.65(7)
O1 Ba1 B1 86.44(7)
N3 Ba1 B1 46.89(7)
N7 Ba1 B1 138.34(7)
N5 Ba1 B1 129.61(7)
N1 Ba1 B1 47.03(6)
N8 Ba1 B1 157.50(7)
N4 Ba1 B1 27.38(7)
B2 Ba1 B1 174.44(8)
C1 N1 N2 106.5(2)
C1 N1 Ba1 132.65(16)
N2 N1 Ba1 106.28(13)
C3 N2 N1 109.7(2)
C3 N2 B1 133.0(2)
N1 N2 B1 117.2(2)
N1 C1 C2 109.9(2)
N1 C1 C4 121.5(2)
C2 C1 C4 128.6(2)
C3 C2 C1 106.5(2)
N2 C3 C2 107.4(2)
N2 C3 C8 126.3(2)
C2 C3 C8 126.2(2)
C1 C4 C7 110.4(2)
C1 C4 C5 111.0(2)
C7 C4 C5 108.6(2)
C1 C4 C6 108.7(2)
C7 C4 C6 109.1(2)
C5 C4 C6 109.0(2)
C10 C8 C3 112.5(2)
C10 C8 C9 109.9(2)
C3 C8 C9 110.8(2)
C10 C8 C11 107.3(2)
C3 C8 C11 108.6(2)
C9 C8 C11 107.5(2)
N2 B1 N4 114.1(2)
N2 B1 Ba1 81.40(14)
N4 B1 Ba1 74.15(14)
C12 N3 N4 107.3(2)
C12 N3 Ba1 132.33(16)
N4 N3 Ba1 100.93(13)
C14 N4 N3 109.2(2)
C14 N4 B1 134.2(2)
N3 N4 B1 114.6(2)
C14 N4 Ba1 141.51(17)
N3 N4 Ba1 54.76(11)
B1 N4 Ba1 78.47(14)
N3 C12 C13 109.6(2)
N3 C12 C15 121.2(2)
C13 C12 C15 129.1(3)
C14 C13 C12 106.8(2)
N4 C14 C13 107.1(2)
N4 C14 C19 126.0(2)
C13 C14 C19 126.9(2)
C12 C15 C18 110.4(2)
C12 C15 C16 110.5(2)
C18 C15 C16 109.2(2)
C12 C15 C17 108.8(2)
C18 C15 C17 108.8(2)
C16 C15 C17 109.1(2)
C14 C19 C22 108.9(2)
C14 C19 C20 111.3(2)
C22 C19 C20 108.3(2)
C14 C19 C21 109.4(2)
C22 C19 C21 107.5(2)
C20 C19 C21 111.3(2)
C23 N5 N6 106.5(2)
C23 N5 Ba1 132.43(16)
N6 N5 Ba1 107.61(13)
C25 N6 N5 109.97(19)
C25 N6 B2 131.6(2)
N5 N6 B2 117.9(2)
N5 C23 C24 109.7(2)
N5 C23 C26 121.2(2)
C24 C23 C26 129.1(2)
C25 C24 C23 107.0(2)
N6 C25 C24 106.8(2)
N6 C25 C30 126.1(2)
C24 C25 C30 127.0(2)
C23 C26 C28 110.7(2)
C23 C26 C27 109.5(2)
C28 C26 C27 109.7(2)
C23 C26 C29 109.7(2)
C28 C26 C29 108.4(2)
C27 C26 C29 108.7(2)
C31 C30 C25 112.4(2)
C31 C30 C33 110.4(2)
C25 C30 C33 110.0(2)
C31 C30 C32 107.2(2)
C25 C30 C32 108.7(2)
C33 C30 C32 108.0(2)
N6 B2 N8 114.9(2)
N6 B2 Ba1 81.29(14)
N8 B2 Ba1 71.62(13)
C34 N7 N8 106.8(2)
C34 N7 Ba1 132.29(16)
N8 N7 Ba1 96.40(13)
C36 N8 N7 108.93(19)
C36 N8 B2 133.9(2)
N7 N8 B2 113.90(19)
C36 N8 Ba1 139.01(16)
N7 N8 Ba1 58.20(11)
B2 N8 Ba1 80.54(14)
N7 C34 C35 110.3(2)
N7 C34 C37 120.1(2)
C35 C34 C37 129.6(2)
C36 C35 C34 106.4(2)
N8 C36 C35 107.6(2)
N8 C36 C41 126.6(2)
C35 C36 C41 125.8(2)
C34 C37 C39 110.3(2)
C34 C37 C40 109.0(2)
C39 C37 C40 109.3(2)
C34 C37 C38 109.3(2)
C39 C37 C38 109.7(2)
C40 C37 C38 109.2(2)
C36 C41 C44 108.8(2)
C36 C41 C42 111.8(2)
C44 C41 C42 108.0(2)
C36 C41 C43 109.6(2)
C44 C41 C43 108.6(2)
C42 C41 C43 110.0(2)
C45 O1 C48 104.4(2)
C45 O1 Ba1 125.89(18)
C48 O1 Ba1 126.78(16)
O1 C45 C46 106.5(3)
C45 C46 C47 104.9(3)
C48 C47 C46 103.0(3)
O1 C48 C47 104.0(3)

loop_
_geom_bond_atom_site_label_1
_geom_bond_atom_site_label_2
_geom_bond_distance
Ba1 O1 2.7012(18)
Ba1 N3 2.746(2)
Ba1 N7 2.765(2)
Ba1 N5 2.807(2)
Ba1 N1 2.840(2)
Ba1 N8 3.233(2)
Ba1 N4 3.301(2)
Ba1 B2 3.360(3)
Ba1 B1 3.363(3)
N1 C1 1.344(3)
N1 N2 1.385(3)
N2 C3 1.359(3)
N2 B1 1.567(4)
C1 C2 1.392(4)
C1 C4 1.512(4)
C2 C3 1.383(3)
C3 C8 1.532(4)
C4 C7 1.534(4)
C4 C5 1.537(4)
C4 C6 1.547(4)
C8 C10 1.528(4)
C8 C9 1.538(4)
C8 C11 1.540(4)
B1 N4 1.578(4)
N3 C12 1.338(3)
N3 N4 1.385(3)
N4 C14 1.371(3)
C12 C13 1.393(4)
C12 C15 1.519(4)
C13 C14 1.386(4)
C14 C19 1.518(3)
C15 C18 1.525(4)
C15 C16 1.527(4)
C15 C17 1.540(4)
C19 C22 1.531(4)
C19 C20 1.535(4)
C19 C21 1.537(4)
N5 C23 1.346(3)
N5 N6 1.383(3)
N6 C25 1.369(3)
N6 B2 1.562(3)
C23 C24 1.395(3)
C23 C26 1.510(4)
C24 C25 1.383(3)
C25 C30 1.525(4)
C26 C28 1.532(4)
C26 C27 1.533(4)
C26 C29 1.546(4)
C30 C31 1.525(4)
C30 C33 1.537(4)
C30 C32 1.540(3)
B2 N8 1.591(4)
N7 C34 1.337(3)
N7 N8 1.396(3)
N8 C36 1.372(3)
C34 C35 1.397(4)
C34 C37 1.528(3)
C35 C36 1.387(3)
C36 C41 1.524(3)
C37 C39 1.530(4)
C37 C40 1.532(4)
C37 C38 1.534(4)
C41 C44 1.535(4)
C41 C42 1.539(4)
C41 C43 1.540(4)
O1 C45 1.427(3)
O1 C48 1.428(3)
C45 C46 1.497(5)
C46 C47 1.506(5)
C47 C48 1.501(5)
